data_2234642
loop_
_publ_author_name
'Ha, Kwang'

_publ_section_title
;
 A monoclinic polymorph of
 (<i>R</i>,<i>R</i>)-4,4'-dibromo-2,2'-[cyclohexane-1,2-diylbis(nitrilomethanylylidene)]diphenol
;
_journal_coeditor_code HB6734
_journal_issue 5
_journal_name_full 'Acta Crystallographica Section E'
_journal_page_first o1449
_journal_paper_doi 10.1107/S1600536812016376
_journal_volume 68
_journal_year 2012
_chemical_formula_iupac 'C20 H20 Br2 N2 O2'
_chemical_formula_moiety 'C20 H20 Br2 N2 O2'
_chemical_formula_sum 'C20 H20 Br2 N2 O2'
_chemical_formula_weight 480.20
_chemical_name_systematic
;
(<i>R</i>,<i>R</i>)-4,4'-dibromo-2,2'-
[cyclohexane-1,2-diylbis(nitrilomethanylylidene)]diphenol
;
_space_group_IT_number 4
_symmetry_cell_setting monoclinic
_symmetry_space_group_name_Hall 'P 2yb'
_symmetry_space_group_name_H-M 'P 1 21 1'
_atom_sites_solution_hydrogens geom
_atom_sites_solution_primary direct
_atom_sites_solution_secondary difmap
_cell_angle_alpha 90.00
_cell_angle_beta 91.867(2)
_cell_angle_gamma 90.00
_cell_formula_units_Z 2
_cell_length_a 5.9082(5)
_cell_length_b 18.8626(15)
_cell_length_c 9.0088(7)
_cell_measurement_reflns_used 2758
_cell_measurement_temperature 200(2)
_cell_measurement_theta_max 25.77
_cell_measurement_theta_min 2.51
_cell_volume 1003.44(14)
_computing_cell_refinement 'SAINT (Bruker, 2000)'
_computing_data_collection 'SMART (Bruker, 2000)'
_computing_data_reduction 'SAINT (Bruker, 2000)'
_computing_molecular_graphics 'ORTEP-3 (Farrugia, 1997) and PLATON (Spek, 2009)'
_computing_publication_material 'SHELXL97 (Sheldrick, 2008)'
_computing_structure_refinement 'SHELXL97 (Sheldrick, 2008)'
_computing_structure_solution 'SHELXS97 (Sheldrick, 2008)'
_diffrn_ambient_temperature 200(2)
_diffrn_measured_fraction_theta_full 0.994
_diffrn_measured_fraction_theta_max 0.994
_diffrn_measurement_device_type 'Bruker SMART 1000 CCD'
_diffrn_measurement_method '\f and \w scans'
_diffrn_radiation_monochromator graphite
_diffrn_radiation_source 'fine-focus sealed tube'
_diffrn_radiation_type MoK\a
_diffrn_radiation_wavelength 0.71073
_diffrn_reflns_av_R_equivalents 0.0314
_diffrn_reflns_av_sigmaI/netI 0.0638
_diffrn_reflns_limit_h_max 7
_diffrn_reflns_limit_h_min -7
_diffrn_reflns_limit_k_max 25
_diffrn_reflns_limit_k_min -20
_diffrn_reflns_limit_l_max 11
_diffrn_reflns_limit_l_min -11
_diffrn_reflns_number 7343
_diffrn_reflns_theta_full 28.28
_diffrn_reflns_theta_max 28.28
_diffrn_reflns_theta_min 2.16
_diffrn_standards_decay_% 0
_diffrn_standards_interval_count 0
_diffrn_standards_interval_time 0
_diffrn_standards_number 0
_exptl_absorpt_coefficient_mu 4.055
_exptl_absorpt_correction_T_max 1.0000
_exptl_absorpt_correction_T_min 0.7863
_exptl_absorpt_correction_type multi-scan
_exptl_absorpt_process_details '(SADABS; Bruker, 2000)'
_exptl_crystal_colour yellow
_exptl_crystal_density_diffrn 1.589
_exptl_crystal_density_method 'not measured'
_exptl_crystal_description block
_exptl_crystal_F_000 480
_exptl_crystal_size_max 0.31
_exptl_crystal_size_mid 0.17
_exptl_crystal_size_min 0.16
_refine_diff_density_max 0.883
_refine_diff_density_min -0.474
_refine_ls_abs_structure_details 'Flack (1983), 1331 Friedel pairs'
_refine_ls_abs_structure_Flack -0.010(16)
_refine_ls_extinction_method none
_refine_ls_goodness_of_fit_ref 1.025
_refine_ls_hydrogen_treatment constr
_refine_ls_matrix_type full
_refine_ls_number_parameters 235
_refine_ls_number_reflns 3868
_refine_ls_number_restraints 1
_refine_ls_restrained_S_all 1.025
_refine_ls_R_factor_all 0.0765
_refine_ls_R_factor_gt 0.0390
_refine_ls_shift/su_max 0.000
_refine_ls_shift/su_mean 0.000
_refine_ls_structure_factor_coef Fsqd
_refine_ls_weighting_details 'calc w=1/[\s^2^(Fo^2^)+(0.0434P)^2^] where P=(Fo^2^+2Fc^2^)/3'
_refine_ls_weighting_scheme calc
_refine_ls_wR_factor_gt 0.0814
_refine_ls_wR_factor_ref 0.1083
_reflns_number_gt 2484
_reflns_number_total 3868
_reflns_threshold_expression I>2\s(I)
_cod_data_source_file hb6734.cif
_cod_data_source_block I
_cod_original_sg_symbol_H-M 'P 21'
_cod_database_code 2234642
_cod_database_fobs_code 2234642

loop_
_symmetry_equiv_pos_as_xyz
'x, y, z'
'-x, y+1/2, -z'

loop_
_atom_site_type_symbol
_atom_site_label
_atom_site_fract_x
_atom_site_fract_y
_atom_site_fract_z
_atom_site_U_iso_or_equiv
_atom_site_adp_type
_atom_site_calc_flag
_atom_site_refinement_flags
_atom_site_occupancy
_atom_site_symmetry_multiplicity
Br Br1 0.25215(12) 0.33723(3) -0.33161(7) 0.0600(3) Uani d . 1 1
Br Br2 0.27364(11) -0.23777(3) -0.33104(7) 0.0551(2) Uani d . 1 1
O O1 0.7141(7) 0.1204(3) 0.0604(6) 0.0539(13) Uani d . 1 1
H H1O 0.6245 0.1070 0.1252 0.081 Uiso d R 1 1
O O2 -0.2482(8) -0.0312(3) 0.0322(6) 0.0587(14) Uani d . 1 1
H H2O -0.1588 -0.0127 0.0955 0.088 Uiso d R 1 1
N N1 0.3538(9) 0.1159(3) 0.2147(5) 0.0428(12) Uani d . 1 1
N N2 0.1109(9) -0.0185(2) 0.2097(5) 0.0427(12) Uani d . 1 1
C C1 0.2247(11) 0.0899(5) 0.3390(7) 0.0414(18) Uani d . 1 1
H H1 0.0634 0.1054 0.3257 0.050 Uiso calc R 1 1
C C2 0.3242(15) 0.1210(4) 0.4830(7) 0.0601(19) Uani d . 1 1
H H2A 0.4888 0.1111 0.4893 0.072 Uiso calc R 1 1
H H2B 0.3038 0.1731 0.4816 0.072 Uiso calc R 1 1
C C3 0.2143(15) 0.0908(5) 0.6200(10) 0.068(2) Uani d . 1 1
H H3A 0.2893 0.1107 0.7106 0.081 Uiso calc R 1 1
H H3B 0.0525 0.1045 0.6194 0.081 Uiso calc R 1 1
C C4 0.2344(16) 0.0103(5) 0.6219(10) 0.071(3) Uani d . 1 1
H H4A 0.1588 -0.0089 0.7097 0.086 Uiso calc R 1 1
H H4B 0.3961 -0.0035 0.6288 0.086 Uiso calc R 1 1
C C5 0.1241(15) -0.0204(4) 0.4802(7) 0.061(2) Uani d . 1 1
H H5A 0.1385 -0.0727 0.4818 0.073 Uiso calc R 1 1
H H5B -0.0392 -0.0085 0.4763 0.073 Uiso calc R 1 1
C C6 0.2343(11) 0.0086(5) 0.3428(8) 0.0452(19) Uani d . 1 1
H H6 0.3957 -0.0073 0.3416 0.054 Uiso calc R 1 1
C C7 0.2650(10) 0.1629(4) 0.1295(7) 0.0373(15) Uani d . 1 1
H H7 0.1164 0.1795 0.1471 0.045 Uiso calc R 1 1
C C8 0.3885(9) 0.1916(3) 0.0051(6) 0.0344(12) Uani d . 1 1
C C9 0.6051(10) 0.1676(3) -0.0268(7) 0.0439(14) Uani d . 1 1
C C10 0.7125(11) 0.1940(5) -0.1518(7) 0.0477(19) Uani d . 1 1
H H10 0.8586 0.1771 -0.1751 0.057 Uiso calc R 1 1
C C11 0.6082(11) 0.2443(3) -0.2412(6) 0.0459(15) Uani d . 1 1
H H11 0.6819 0.2623 -0.3255 0.055 Uiso calc R 1 1
C C12 0.3947(9) 0.2685(3) -0.2071(5) 0.0406(12) Uani d . 1 1
C C13 0.2877(10) 0.2432(3) -0.0852(7) 0.0381(16) Uani d . 1 1
H H13 0.1428 0.2612 -0.0622 0.046 Uiso calc R 1 1
C C14 0.2091(10) -0.0645(4) 0.1293(7) 0.0378(15) Uani d . 1 1
H H14 0.3597 -0.0784 0.1555 0.045 Uiso calc R 1 1
C C15 0.0974(10) -0.0959(3) -0.0004(6) 0.0366(13) Uani d . 1 1
C C16 -0.1247(10) -0.0773(3) -0.0454(6) 0.0387(13) Uani d . 1 1
C C17 -0.2241(12) -0.1068(4) -0.1734(7) 0.0443(18) Uani d . 1 1
H H17 -0.3742 -0.0939 -0.2032 0.053 Uiso calc R 1 1
C C18 -0.1054(10) -0.1550(3) -0.2579(6) 0.0443(14) Uani d . 1 1
H H18 -0.1728 -0.1752 -0.3452 0.053 Uiso calc R 1 1
C C19 0.1098(10) -0.1725(3) -0.2129(5) 0.0416(13) Uani d . 1 1
C C20 0.2136(9) -0.1450(3) -0.0861(6) 0.0333(14) Uani d . 1 1
H H20 0.3628 -0.1592 -0.0572 0.040 Uiso calc R 1 1

loop_
_atom_site_aniso_label
_atom_site_aniso_U_11
_atom_site_aniso_U_22
_atom_site_aniso_U_33
_atom_site_aniso_U_12
_atom_site_aniso_U_13
_atom_site_aniso_U_23
Br1 0.0820(6) 0.0589(6) 0.0384(4) 0.0047(4) -0.0070(3) 0.0073(4)
Br2 0.0668(5) 0.0587(6) 0.0400(4) 0.0071(4) 0.0051(3) -0.0076(4)
O1 0.042(3) 0.041(3) 0.080(4) 0.010(2) 0.004(2) 0.005(3)
O2 0.044(3) 0.050(3) 0.082(4) 0.010(2) 0.003(3) -0.012(3)
N1 0.049(3) 0.030(3) 0.049(3) -0.004(2) 0.000(2) 0.002(2)
N2 0.056(3) 0.031(3) 0.042(3) -0.007(2) 0.003(2) 0.000(2)
C1 0.049(4) 0.033(4) 0.042(5) -0.007(3) 0.004(3) 0.000(3)
C2 0.089(6) 0.039(4) 0.053(4) -0.013(4) 0.007(4) -0.013(3)
C3 0.100(7) 0.058(6) 0.046(5) -0.023(5) 0.006(4) -0.014(5)
C4 0.111(7) 0.056(6) 0.046(5) -0.022(5) -0.001(4) 0.003(5)
C5 0.086(6) 0.047(4) 0.049(4) -0.026(4) 0.003(4) -0.004(3)
C6 0.060(5) 0.035(5) 0.041(5) -0.012(3) -0.001(4) -0.002(3)
C7 0.036(3) 0.030(4) 0.045(4) -0.001(3) -0.002(3) -0.007(3)
C8 0.031(3) 0.030(3) 0.041(3) 0.000(2) -0.002(2) -0.003(2)
C9 0.041(3) 0.035(3) 0.056(4) 0.004(3) 0.000(3) -0.004(3)
C10 0.038(3) 0.048(5) 0.058(4) -0.008(3) 0.011(3) -0.018(3)
C11 0.051(4) 0.047(4) 0.040(3) -0.011(3) 0.007(3) -0.007(3)
C12 0.054(3) 0.036(3) 0.031(3) 0.000(3) -0.001(2) -0.006(3)
C13 0.040(3) 0.043(4) 0.031(3) 0.000(3) -0.001(2) -0.012(3)
C14 0.038(3) 0.038(4) 0.038(3) -0.003(3) 0.003(3) 0.007(3)
C15 0.042(3) 0.029(3) 0.038(3) -0.006(2) 0.001(2) 0.009(2)
C16 0.039(3) 0.029(3) 0.049(3) 0.004(2) 0.006(3) 0.004(3)
C17 0.044(4) 0.044(4) 0.044(4) -0.003(3) -0.003(3) 0.012(3)
C18 0.056(4) 0.044(4) 0.032(3) -0.007(3) -0.005(2) 0.007(3)
C19 0.047(3) 0.047(4) 0.031(3) -0.002(3) 0.002(2) 0.000(3)
C20 0.029(3) 0.037(4) 0.033(3) 0.002(2) 0.001(2) 0.003(3)

loop_
_atom_type_symbol
_atom_type_description
_atom_type_scat_dispersion_real
_atom_type_scat_dispersion_imag
_atom_type_scat_source
C C 0.0033 0.0016 'International Tables Vol C Tables 4.2.6.8 and 6.1.1.4'
H H 0.0000 0.0000 'International Tables Vol C Tables 4.2.6.8 and 6.1.1.4'
Br Br -0.2901 2.4595 'International Tables Vol C Tables 4.2.6.8 and 6.1.1.4'
N N 0.0061 0.0033 'International Tables Vol C Tables 4.2.6.8 and 6.1.1.4'
O O 0.0106 0.0060 'International Tables Vol C Tables 4.2.6.8 and 6.1.1.4'

loop_
_geom_angle_atom_site_label_1
_geom_angle_atom_site_label_2
_geom_angle_atom_site_label_3
_geom_angle
C9 O1 H1O 107.9
C16 O2 H2O 106.3
C7 N1 C1 118.7(6)
C14 N2 C6 118.3(6)
N1 C1 C2 109.1(6)
N1 C1 C6 109.5(7)
C2 C1 C6 110.6(7)
N1 C1 H1 109.2
C2 C1 H1 109.2
C6 C1 H1 109.2
C3 C2 C1 112.5(7)
C3 C2 H2A 109.1
C1 C2 H2A 109.1
C3 C2 H2B 109.1
C1 C2 H2B 109.1
H2A C2 H2B 107.8
C4 C3 C2 110.3(8)
C4 C3 H3A 109.6
C2 C3 H3A 109.6
C4 C3 H3B 109.6
C2 C3 H3B 109.6
H3A C3 H3B 108.1
C3 C4 C5 109.8(9)
C3 C4 H4A 109.7
C5 C4 H4A 109.7
C3 C4 H4B 109.7
C5 C4 H4B 109.7
H4A C4 H4B 108.2
C6 C5 C4 111.2(6)
C6 C5 H5A 109.4
C4 C5 H5A 109.4
C6 C5 H5B 109.4
C4 C5 H5B 109.4
H5A C5 H5B 108.0
N2 C6 C5 108.9(6)
N2 C6 C1 108.2(7)
C5 C6 C1 111.2(7)
N2 C6 H6 109.5
C5 C6 H6 109.5
C1 C6 H6 109.5
N1 C7 C8 120.9(6)
N1 C7 H7 119.6
C8 C7 H7 119.6
C13 C8 C9 119.0(5)
C13 C8 C7 119.6(5)
C9 C8 C7 121.5(5)
O1 C9 C8 121.4(5)
O1 C9 C10 119.1(6)
C8 C9 C10 119.4(6)
C11 C10 C9 120.6(6)
C11 C10 H10 119.7
C9 C10 H10 119.7
C10 C11 C12 119.4(6)
C10 C11 H11 120.3
C12 C11 H11 120.3
C13 C12 C11 120.7(5)
C13 C12 Br1 120.3(4)
C11 C12 Br1 119.0(4)
C12 C13 C8 120.9(5)
C12 C13 H13 119.6
C8 C13 H13 119.6
N2 C14 C15 122.0(6)
N2 C14 H14 119.0
C15 C14 H14 119.0
C20 C15 C16 118.5(5)
C20 C15 C14 119.8(5)
C16 C15 C14 121.7(5)
O2 C16 C17 117.8(6)
O2 C16 C15 122.0(5)
C17 C16 C15 120.2(6)
C18 C17 C16 120.5(6)
C18 C17 H17 119.7
C16 C17 H17 119.7
C19 C18 C17 118.5(6)
C19 C18 H18 120.7
C17 C18 H18 120.7
C18 C19 C20 122.7(5)
C18 C19 Br2 118.3(4)
C20 C19 Br2 119.0(4)
C19 C20 C15 119.5(5)
C19 C20 H20 120.2
C15 C20 H20 120.2

loop_
_geom_bond_atom_site_label_1
_geom_bond_atom_site_label_2
_geom_bond_distance
Br1 C12 1.894(6)
Br2 C19 1.912(6)
O1 C9 1.337(7)
O1 H1O 0.8400
O2 C16 1.345(7)
O2 H2O 0.8400
N1 C7 1.274(8)
N1 C1 1.461(8)
N2 C14 1.280(8)
N2 C6 1.474(8)
C1 C2 1.524(10)
C1 C6 1.534(7)
C1 H1 1.0000
C2 C3 1.523(10)
C2 H2A 0.9900
C2 H2B 0.9900
C3 C4 1.522(8)
C3 H3A 0.9900
C3 H3B 0.9900
C4 C5 1.528(11)
C4 H4A 0.9900
C4 H4B 0.9900
C5 C6 1.520(10)
C5 H5A 0.9900
C5 H5B 0.9900
C6 H6 1.0000
C7 C8 1.461(8)
C7 H7 0.9500
C8 C13 1.391(8)
C8 C9 1.396(8)
C9 C10 1.403(9)
C10 C11 1.377(10)
C10 H10 0.9500
C11 C12 1.385(8)
C11 H11 0.9500
C12 C13 1.370(8)
C13 H13 0.9500
C14 C15 1.451(9)
C14 H14 0.9500
C15 C20 1.398(8)
C15 C16 1.405(8)
C16 C17 1.393(9)
C17 C18 1.390(9)
C17 H17 0.9500
C18 C19 1.363(8)
C18 H18 0.9500
C19 C20 1.380(8)
C20 H20 0.9500

loop_
_geom_hbond_atom_site_label_D
_geom_hbond_atom_site_label_H
_geom_hbond_atom_site_label_A
_geom_hbond_distance_DH
_geom_hbond_distance_HA
_geom_hbond_distance_DA
_geom_hbond_angle_DHA
O1 H1O N1 0.84 1.82 2.581(7) 150
O2 H2O N2 0.84 1.87 2.626(7) 149

loop_
_geom_torsion_atom_site_label_1
_geom_torsion_atom_site_label_2
_geom_torsion_atom_site_label_3
_geom_torsion_atom_site_label_4
_geom_torsion
C7 N1 C1 C2 -106.0(7)
C7 N1 C1 C6 132.8(6)
N1 C1 C2 C3 -174.3(7)
C6 C1 C2 C3 -53.9(9)
C1 C2 C3 C4 56.4(11)
C2 C3 C4 C5 -57.8(10)
C3 C4 C5 C6 58.7(10)
C14 N2 C6 C5 -109.5(7)
C14 N2 C6 C1 129.6(7)
C4 C5 C6 N2 -175.8(7)
C4 C5 C6 C1 -56.7(9)
N1 C1 C6 N2 -66.8(7)
C2 C1 C6 N2 173.0(5)
N1 C1 C6 C5 173.7(5)
C2 C1 C6 C5 53.5(8)
C1 N1 C7 C8 178.9(6)
N1 C7 C8 C13 -179.5(6)
N1 C7 C8 C9 1.5(9)
C13 C8 C9 O1 176.9(5)
C7 C8 C9 O1 -4.1(9)
C13 C8 C9 C10 -2.3(9)
C7 C8 C9 C10 176.7(5)
O1 C9 C10 C11 -177.9(6)
C8 C9 C10 C11 1.3(10)
C9 C10 C11 C12 -0.3(10)
C10 C11 C12 C13 0.4(9)
C10 C11 C12 Br1 -179.6(5)
C11 C12 C13 C8 -1.4(9)
Br1 C12 C13 C8 178.5(4)
C9 C8 C13 C12 2.4(9)
C7 C8 C13 C12 -176.7(5)
C6 N2 C14 C15 177.7(6)
N2 C14 C15 C20 178.8(6)
N2 C14 C15 C16 0.4(9)
C20 C15 C16 O2 179.1(5)
C14 C15 C16 O2 -2.4(8)
C20 C15 C16 C17 -0.6(9)
C14 C15 C16 C17 177.9(6)
O2 C16 C17 C18 -179.7(6)
C15 C16 C17 C18 0.1(10)
C16 C17 C18 C19 -0.1(10)
C17 C18 C19 C20 0.7(9)
C17 C18 C19 Br2 -179.2(5)
C18 C19 C20 C15 -1.3(9)
Br2 C19 C20 C15 178.6(4)
C16 C15 C20 C19 1.2(8)
C14 C15 C20 C19 -177.3(5)

loop_
_cod_related_entry_id
_cod_related_entry_database
_cod_related_entry_code
1 ChemSpider 30657688
